data_8103503
loop_
_publ_author_name
'Carlson, S.'
'Norrestam, R.'
'Xu, Y.'

_publ_section_title
;
 Single crystal X-ray diffraction studies of Na2 Mn F5 at high hydrostatic
 pressures
;
_journal_name_full 'Zeitschrift fuer Kristallographie (149,1979-)'
_journal_page_first 259
_journal_page_last 263
_journal_volume 214
_journal_year 1999
_chemical_formula_sum 'F5 Mn Na2'
_chemical_name_systematic 'Na2 Mn F5'
_space_group_IT_number 14
_symmetry_space_group_name_Hall '-P 2ybc'
_symmetry_space_group_name_H-M 'P 1 21/c 1'
_cell_angle_alpha 90
_cell_angle_beta 109.29
_cell_angle_gamma 90
_cell_formula_units_Z 4
_cell_length_a 7.615
_cell_length_b 5.152
_cell_length_c 10.741
_cell_volume 397.738
_citation_journal_id_ASTM ZEKRDZ
_cod_data_source_file Carlson_ZEKRDZ_1999_908.cif
_cod_data_source_block F5Mn1Na2
_cod_original_cell_volume 397.7383
_cod_original_formula_sum 'F5 Mn1 Na2'
_cod_database_code 8103503

loop_
_symmetry_equiv_pos_as_xyz
x,y,z
-x,y+1/2,-z+1/2
-x,-y,-z
x,-y-1/2,z-1/2

loop_
_atom_site_label
_atom_site_type_symbol
_atom_site_fract_x
_atom_site_fract_y
_atom_site_fract_z
_atom_site_occupancy
_atom_site_U_iso_or_equiv
F4 F-1 0.621 0.2106 0.143 1 0.0
Mn2 Mn+3 0.5 0 0 1 0.0
F5 F-1 0.5 0.2575 0.884 1 0.0
F2 F-1 0.883 0.3002 -0.081 1 0.0
Na2 Na+1 0.3428 0.4301 0.182 1 0.0
F1 F-1 0.056 0.1556 0.172 1 0.0
Mn1 Mn+3 0 0 0 1 0.0
F3 F-1 0.259 0.1611 0.013 1 0.0
Na1 Na+1 0.151 -0.0129 0.362 1 0.0
